data_1516177
loop_
_publ_author_name
'Rosokha, S. V.'
'Dibrov, S. M.'
'Rosokha, T. Y.'
'Kochi, J. K.'

_publ_section_title
;
 Electronic structures of intermolecular charge-transfer states in fast
 electron transfers with tetrathiafulvalene donor. Thermal and
 photoactivation of [2 + 4] cycloaddition to o-chloranil acceptor.
;
_journal_issue 10
_journal_name_full
'Photochemical &amp; photobiological sciences : Official journal of the European Photochemistry Association and the European Society for Photobiology'
_journal_page_first 914
_journal_page_last 924
_journal_paper_doi 10.1039/b607431f
_journal_volume 5
_journal_year 2006
_chemical_formula_moiety 'C6 Cl4 O2'
_chemical_formula_sum 'C6 Cl4 O2'
_chemical_formula_weight 245.86
_chemical_name_common beta-oCA
_chemical_name_systematic
;
tetrachloro-o-benzoquinone, beta form
;
_space_group_IT_number 14
_symmetry_cell_setting monoclinic
_symmetry_space_group_name_Hall '-P 2yn'
_symmetry_space_group_name_H-M 'P 1 21/n 1'
_atom_sites_solution_hydrogens geom
_atom_sites_solution_primary direct
_atom_sites_solution_secondary difmap
_audit_creation_method SHELXL-97
_cell_angle_alpha 90.00
_cell_angle_beta 113.518(4)
_cell_angle_gamma 90.00
_cell_formula_units_Z 28
_cell_length_a 26.010(2)
_cell_length_b 8.1572(6)
_cell_length_c 28.795(2)
_cell_measurement_reflns_used 188
_cell_measurement_temperature 173(2)
_cell_measurement_theta_max 20.77
_cell_measurement_theta_min 4.98
_cell_volume 5601.9(7)
_computing_cell_refinement 'SAINT V6.28 (BrukerAXS, 1997-2001)'
_computing_data_collection 'SMART V5.630 (BrukerAXS, 1997-2001)'
_computing_data_reduction 'SAINT & SADABS V2.06 (Sheldrick, 2000)'
_computing_molecular_graphics 'XP V5.06 (BrukerAXS, 1997-99)'
_computing_publication_material 'SHELXL-93, XCIF V5.05 (BrukerAXS, 1997-99)'
_computing_structure_refinement 'SHELXTL v. 6.12 (Sheldrick, 2001)'
_computing_structure_solution 'SHELXTL v. 6.12 (Sheldrick, 2001)'
_diffrn_ambient_temperature 173(2)
_diffrn_measured_fraction_theta_full 0.990
_diffrn_measured_fraction_theta_max 0.937
_diffrn_measurement_device 'Siemens SMART'
_diffrn_measurement_method
;
\w-scan, frame range 0.3 deg, hemisphere
;
_diffrn_radiation_monochromator graphite
_diffrn_radiation_source 'fine-focus sealed tube'
_diffrn_radiation_type MoK\a
_diffrn_radiation_wavelength 0.71073
_diffrn_reflns_av_R_equivalents 0.0382
_diffrn_reflns_av_sigmaI/netI 0.0367
_diffrn_reflns_limit_h_max 37
_diffrn_reflns_limit_h_min -37
_diffrn_reflns_limit_k_max 9
_diffrn_reflns_limit_k_min -11
_diffrn_reflns_limit_l_max 41
_diffrn_reflns_limit_l_min -31
_diffrn_reflns_number 48388
_diffrn_reflns_theta_full 30.00
_diffrn_reflns_theta_max 31.00
_diffrn_reflns_theta_min 0.89
_diffrn_standards_decay_% 0
_diffrn_standards_interval_count 0
_diffrn_standards_interval_time 0
_diffrn_standards_number none
_exptl_absorpt_coefficient_mu 1.423
_exptl_absorpt_correction_T_max 0.752
_exptl_absorpt_correction_T_min 0.469
_exptl_absorpt_correction_type multi-scan
_exptl_absorpt_process_details 'Semi-empirical (SADABS procedure)'
_exptl_crystal_colour red
_exptl_crystal_density_diffrn 2.041
_exptl_crystal_density_method 'not measured'
_exptl_crystal_description plate
_exptl_crystal_F_000 3360
_exptl_crystal_size_max 0.6
_exptl_crystal_size_mid 0.4
_exptl_crystal_size_min 0.2
_refine_diff_density_max 1.192
_refine_diff_density_min -0.502
_refine_diff_density_rms 0.154
_refine_ls_extinction_method none
_refine_ls_goodness_of_fit_ref 0.989
_refine_ls_hydrogen_treatment constr
_refine_ls_matrix_type full
_refine_ls_number_parameters 757
_refine_ls_number_reflns 16756
_refine_ls_number_restraints 0
_refine_ls_restrained_S_all 0.989
_refine_ls_R_factor_all 0.1128
_refine_ls_R_factor_gt 0.0596
_refine_ls_shift/su_max 0.005
_refine_ls_shift/su_mean 0.001
_refine_ls_structure_factor_coef Fsqd
_refine_ls_weighting_details 'calc w=1/[\s^2^(Fo^2^)+(0.0876P)^2^+0.0000P] where P=(Fo^2^+2Fc^2^)/3'
_refine_ls_weighting_scheme calc
_refine_ls_wR_factor_gt 0.1561
_refine_ls_wR_factor_ref 0.1888
_reflns_number_gt 7532
_reflns_number_total 16756
_reflns_threshold_expression >2sigma(I)
_cod_data_source_file b607431f.txt
_cod_data_source_block vas2
_cod_original_sg_symbol_H-M P2(1)/n
_cod_database_code 1516177

loop_
_symmetry_equiv_pos_as_xyz
'x, y, z'
'-x+1/2, y+1/2, -z+1/2'
'-x, -y, -z'
'x-1/2, -y-1/2, z-1/2'

loop_
_atom_site_label
_atom_site_type_symbol
_atom_site_fract_x
_atom_site_fract_y
_atom_site_fract_z
_atom_site_U_iso_or_equiv
_atom_site_adp_type
_atom_site_occupancy
_atom_site_symmetry_multiplicity
_atom_site_calc_flag
C11 C 0.39297(14) 0.4264(4) 0.39284(12) 0.0227(8) Uani 1 1 d
C12 C 0.34444(13) 0.3988(5) 0.34053(13) 0.0232(8) Uani 1 1 d
C13 C 0.32959(13) 0.2277(4) 0.32378(12) 0.0203(8) Uani 1 1 d
C14 C 0.35852(13) 0.1025(4) 0.35279(11) 0.0174(7) Uani 1 1 d
C15 C 0.40644(13) 0.1285(4) 0.40172(11) 0.0169(7) Uani 1 1 d
C16 C 0.42211(14) 0.2806(4) 0.42094(12) 0.0210(8) Uani 1 1 d
O11 O 0.40420(11) 0.5654(3) 0.40874(10) 0.0358(7) Uani 1 1 d
O12 O 0.32175(11) 0.5171(3) 0.31536(10) 0.0354(7) Uani 1 1 d
Cl13 Cl 0.27456(4) 0.19762(14) 0.26732(3) 0.0353(2) Uani 1 1 d
Cl14 Cl 0.34080(3) -0.09656(11) 0.33481(3) 0.0261(2) Uani 1 1 d
Cl15 Cl 0.44150(4) -0.03847(11) 0.43447(3) 0.0274(2) Uani 1 1 d
Cl16 Cl 0.47528(4) 0.31597(12) 0.47857(3) 0.0315(2) Uani 1 1 d
C21 C 0.39255(14) 0.9251(4) 0.24462(12) 0.0214(8) Uani 1 1 d
C22 C 0.44131(14) 0.8989(5) 0.29677(12) 0.0222(8) Uani 1 1 d
C23 C 0.45651(13) 0.7273(5) 0.31395(12) 0.0210(8) Uani 1 1 d
C24 C 0.42747(13) 0.6021(4) 0.28507(11) 0.0177(7) Uani 1 1 d
C25 C 0.37878(12) 0.6275(4) 0.23662(11) 0.0166(7) Uani 1 1 d
C26 C 0.36270(14) 0.7791(4) 0.21720(12) 0.0185(7) Uani 1 1 d
O21 O 0.38112(11) 1.0634(3) 0.22860(9) 0.0323(7) Uani 1 1 d
O22 O 0.46490(11) 1.0170(3) 0.32144(10) 0.0349(7) Uani 1 1 d
Cl23 Cl 0.51126(4) 0.69897(14) 0.37099(3) 0.0354(3) Uani 1 1 d
Cl24 Cl 0.44608(4) 0.40357(11) 0.30342(3) 0.0262(2) Uani 1 1 d
Cl25 Cl 0.34387(4) 0.45919(11) 0.20438(3) 0.0274(2) Uani 1 1 d
Cl26 Cl 0.30835(4) 0.81264(12) 0.16028(3) 0.0311(2) Uani 1 1 d
C31 C 0.62600(13) 0.4038(5) 0.48307(13) 0.0242(8) Uani 1 1 d
C32 C 0.67356(13) 0.4306(4) 0.53615(12) 0.0206(8) Uani 1 1 d
C33 C 0.70207(14) 0.2846(4) 0.56420(12) 0.0193(7) Uani 1 1 d
C34 C 0.68640(13) 0.1329(4) 0.54499(11) 0.0171(7) Uani 1 1 d
C35 C 0.63939(13) 0.1061(4) 0.49549(11) 0.0185(7) Uani 1 1 d
C36 C 0.61129(13) 0.2321(4) 0.46541(12) 0.0203(8) Uani 1 1 d
O31 O 0.60374(11) 0.5215(3) 0.45763(10) 0.0375(7) Uani 1 1 d
O32 O 0.68455(11) 0.5693(3) 0.55200(9) 0.0341(7) Uani 1 1 d
Cl33 Cl 0.75534(4) 0.31925(12) 0.62188(3) 0.0293(2) Uani 1 1 d
Cl34 Cl 0.72081(4) -0.03493(10) 0.57810(3) 0.0253(2) Uani 1 1 d
Cl35 Cl 0.62136(4) -0.09266(11) 0.47747(3) 0.0262(2) Uani 1 1 d
Cl36 Cl 0.55813(4) 0.20245(13) 0.40792(3) 0.0348(2) Uani 1 1 d
C41 C 0.68364(14) 0.9319(4) 0.39652(12) 0.0224(8) Uani 1 1 d
C42 C 0.73015(14) 0.9038(5) 0.44975(12) 0.0243(8) Uani 1 1 d
C43 C 0.74529(14) 0.7324(4) 0.46641(12) 0.0239(9) Uani 1 1 d
C44 C 0.71677(13) 0.6069(4) 0.43640(12) 0.0203(8) Uani 1 1 d
C45 C 0.67014(13) 0.6348(4) 0.38668(11) 0.0190(8) Uani 1 1 d
C46 C 0.65503(14) 0.7857(4) 0.36746(12) 0.0221(8) Uani 1 1 d
O41 O 0.67252(11) 1.0705(3) 0.38070(9) 0.0345(7) Uani 1 1 d
O42 O 0.75232(12) 1.0209(3) 0.47516(9) 0.0366(7) Uani 1 1 d
Cl43 Cl 0.79840(4) 0.70096(13) 0.52357(3) 0.0346(2) Uani 1 1 d
Cl44 Cl 0.73429(4) 0.40722(11) 0.45421(3) 0.0275(2) Uani 1 1 d
Cl45 Cl 0.63576(4) 0.46682(11) 0.35311(3) 0.0279(2) Uani 1 1 d
Cl46 Cl 0.60272(4) 0.82194(12) 0.30945(3) 0.0310(2) Uani 1 1 d
C51 C 0.91866(14) 0.3962(5) 0.63185(13) 0.0254(8) Uani 1 1 d
C52 C 0.96818(14) 0.4234(5) 0.68358(12) 0.0229(8) Uani 1 1 d
C53 C 0.99820(13) 0.2768(4) 0.71059(12) 0.0203(8) Uani 1 1 d
C54 C 0.98220(13) 0.1249(4) 0.69102(12) 0.0204(8) Uani 1 1 d
C55 C 0.93333(13) 0.0989(5) 0.64267(12) 0.0221(8) Uani 1 1 d
C56 C 0.90303(14) 0.2250(5) 0.61444(12) 0.0255(9) Uani 1 1 d
O51 O 0.89499(11) 0.5139(3) 0.60763(10) 0.0401(8) Uani 1 1 d
O52 O 0.98001(11) 0.5602(3) 0.69959(10) 0.0367(7) Uani 1 1 d
Cl53 Cl 1.05269(4) 0.30949(12) 0.76759(3) 0.0312(2) Uani 1 1 d
Cl54 Cl 1.01775(4) -0.04367(11) 0.72301(3) 0.0300(2) Uani 1 1 d
Cl55 Cl 0.91496(4) -0.09985(12) 0.62486(3) 0.0300(2) Uani 1 1 d
Cl56 Cl 0.84747(4) 0.19589(14) 0.55902(3) 0.0395(3) Uani 1 1 d
C61 C 1.01067(15) 0.8957(5) 0.58097(14) 0.0311(9) Uani 1 1 d
C62 C 0.96076(16) 0.9228(5) 0.52920(14) 0.0298(9) Uani 1 1 d
C63 C 0.93071(15) 0.7763(5) 0.50254(13) 0.0272(9) Uani 1 1 d
C64 C 0.94715(15) 0.6247(5) 0.52188(13) 0.0269(9) Uani 1 1 d
C65 C 0.99614(15) 0.5994(5) 0.56984(13) 0.0269(9) Uani 1 1 d
C66 C 1.02576(16) 0.7255(5) 0.59793(14) 0.0307(10) Uani 1 1 d
O61 O 1.03443(12) 1.0147(4) 0.60443(10) 0.0419(8) Uani 1 1 d
O62 O 0.94932(12) 1.0596(3) 0.51283(10) 0.0408(8) Uani 1 1 d
Cl63 Cl 0.87572(4) 0.80867(13) 0.44575(3) 0.0354(3) Uani 1 1 d
Cl64 Cl 0.91121(4) 0.45603(12) 0.49012(3) 0.0344(3) Uani 1 1 d
Cl65 Cl 1.01483(4) 0.40041(13) 0.58790(3) 0.0336(2) Uani 1 1 d
Cl66 Cl 1.08194(4) 0.69623(15) 0.65374(3) 0.0409(3) Uani 1 1 d
C71 C 1.19713(15) 0.4043(5) 0.76495(13) 0.0260(8) Uani 1 1 d
C72 C 1.24341(15) 0.4329(5) 0.81885(13) 0.0271(9) Uani 1 1 d
C73 C 1.27172(15) 0.2872(5) 0.84770(13) 0.0263(8) Uani 1 1 d
C74 C 1.25658(14) 0.1352(4) 0.82848(12) 0.0243(9) Uani 1 1 d
C75 C 1.21055(15) 0.1080(5) 0.77870(13) 0.0262(9) Uani 1 1 d
C76 C 1.18219(15) 0.2329(5) 0.74807(13) 0.0287(9) Uani 1 1 d
O71 O 1.17496(11) 0.5227(3) 0.73930(10) 0.0385(7) Uani 1 1 d
O72 O 1.25398(12) 0.5708(3) 0.83404(10) 0.0377(7) Uani 1 1 d
Cl73 Cl 1.32378(4) 0.32291(12) 0.90564(3) 0.0335(2) Uani 1 1 d
Cl74 Cl 1.29051(4) -0.03229(11) 0.86203(3) 0.0310(2) Uani 1 1 d
Cl75 Cl 1.19254(4) -0.09121(12) 0.76037(3) 0.0322(2) Uani 1 1 d
Cl76 Cl 1.12971(4) 0.20277(14) 0.69017(3) 0.0382(3) Uani 1 1 d

loop_
_atom_site_aniso_label
_atom_site_aniso_U_11
_atom_site_aniso_U_22
_atom_site_aniso_U_33
_atom_site_aniso_U_23
_atom_site_aniso_U_13
_atom_site_aniso_U_12
C11 0.0279(16) 0.0136(19) 0.0325(17) -0.0042(14) 0.0183(14) -0.0042(12)
C12 0.0236(16) 0.0170(19) 0.0334(17) 0.0040(14) 0.0159(14) 0.0042(13)
C13 0.0173(14) 0.022(2) 0.0232(15) -0.0013(13) 0.0094(13) -0.0030(12)
C14 0.0200(15) 0.0150(17) 0.0208(14) -0.0047(12) 0.0119(12) -0.0071(12)
C15 0.0205(14) 0.0123(17) 0.0209(14) -0.0014(12) 0.0114(12) -0.0043(11)
C16 0.0271(16) 0.0132(18) 0.0250(16) -0.0044(12) 0.0130(14) -0.0048(12)
O11 0.0463(15) 0.0156(15) 0.0464(15) -0.0061(12) 0.0195(13) -0.0050(11)
O12 0.0352(14) 0.0264(17) 0.0437(15) 0.0064(12) 0.0148(12) 0.0123(11)
Cl13 0.0232(4) 0.0461(6) 0.0297(4) -0.0017(4) 0.0033(3) -0.0014(4)
Cl14 0.0323(4) 0.0166(5) 0.0326(4) -0.0100(3) 0.0163(4) -0.0109(3)
Cl15 0.0379(4) 0.0143(4) 0.0277(4) 0.0027(3) 0.0109(3) 0.0022(3)
Cl16 0.0382(5) 0.0251(5) 0.0257(4) -0.0088(4) 0.0070(3) -0.0106(4)
C21 0.0292(16) 0.0125(19) 0.0280(16) -0.0005(13) 0.0172(14) 0.0031(13)
C22 0.0217(15) 0.021(2) 0.0269(16) -0.0027(14) 0.0128(13) -0.0061(13)
C23 0.0194(15) 0.026(2) 0.0188(14) 0.0000(13) 0.0086(13) 0.0035(12)
C24 0.0202(14) 0.0160(18) 0.0209(14) 0.0039(12) 0.0123(12) 0.0062(12)
C25 0.0196(14) 0.0174(19) 0.0173(14) 0.0002(12) 0.0120(12) 0.0017(11)
C26 0.0232(15) 0.0170(18) 0.0176(14) 0.0019(12) 0.0106(12) 0.0022(12)
O21 0.0464(15) 0.0116(14) 0.0390(14) 0.0027(11) 0.0170(12) 0.0028(11)
O22 0.0359(14) 0.0251(17) 0.0420(14) -0.0080(12) 0.0137(12) -0.0122(11)
Cl23 0.0229(4) 0.0474(7) 0.0275(4) 0.0017(4) 0.0013(3) 0.0019(4)
Cl24 0.0336(4) 0.0179(5) 0.0308(4) 0.0096(3) 0.0167(4) 0.0116(3)
Cl25 0.0398(5) 0.0149(5) 0.0251(4) -0.0038(3) 0.0105(4) -0.0039(3)
Cl26 0.0374(5) 0.0246(5) 0.0229(4) 0.0066(3) 0.0032(4) 0.0071(4)
C31 0.0199(15) 0.019(2) 0.0351(17) 0.0039(15) 0.0120(14) 0.0037(13)
C32 0.0243(15) 0.0125(18) 0.0288(16) -0.0015(13) 0.0146(14) -0.0005(13)
C33 0.0242(15) 0.0120(17) 0.0221(15) -0.0018(13) 0.0098(13) -0.0024(12)
C34 0.0202(14) 0.0113(17) 0.0199(14) -0.0016(11) 0.0080(12) 0.0003(11)
C35 0.0201(15) 0.0159(18) 0.0190(14) -0.0059(12) 0.0075(12) -0.0051(12)
C36 0.0160(14) 0.023(2) 0.0211(15) 0.0001(13) 0.0064(13) 0.0003(12)
O31 0.0389(15) 0.0251(17) 0.0438(15) 0.0094(12) 0.0116(13) 0.0115(12)
O32 0.0451(15) 0.0147(15) 0.0423(15) -0.0038(11) 0.0173(13) -0.0019(11)
Cl33 0.0341(4) 0.0236(5) 0.0236(4) -0.0071(3) 0.0047(3) -0.0074(3)
Cl34 0.0341(4) 0.0140(5) 0.0259(4) 0.0032(3) 0.0102(3) 0.0039(3)
Cl35 0.0308(4) 0.0169(5) 0.0320(4) -0.0098(3) 0.0138(4) -0.0090(3)
Cl36 0.0217(4) 0.0464(6) 0.0272(4) -0.0002(4) 0.0001(3) -0.0004(4)
C41 0.0301(17) 0.0132(19) 0.0253(16) -0.0015(13) 0.0125(14) 0.0002(13)
C42 0.0253(17) 0.022(2) 0.0258(16) -0.0037(15) 0.0105(14) -0.0050(14)
C43 0.0235(17) 0.026(2) 0.0203(15) 0.0002(13) 0.0068(14) 0.0013(13)
C44 0.0222(16) 0.0155(18) 0.0237(15) 0.0040(13) 0.0096(13) 0.0046(12)
C45 0.0220(15) 0.0147(18) 0.0204(15) -0.0019(12) 0.0088(13) -0.0021(12)
C46 0.0262(16) 0.0178(19) 0.0210(15) -0.0002(13) 0.0079(13) 0.0005(13)
O41 0.0460(15) 0.0147(15) 0.0407(14) 0.0030(11) 0.0153(13) 0.0046(11)
O42 0.0455(16) 0.0279(17) 0.0343(14) -0.0109(11) 0.0138(12) -0.0122(12)
Cl43 0.0262(4) 0.0460(6) 0.0235(4) 0.0009(4) 0.0015(3) 0.0017(4)
Cl44 0.0355(5) 0.0184(5) 0.0300(4) 0.0076(3) 0.0147(4) 0.0095(3)
Cl45 0.0358(4) 0.0174(5) 0.0275(4) -0.0043(3) 0.0093(4) -0.0048(3)
Cl46 0.0339(4) 0.0264(5) 0.0242(4) 0.0050(4) 0.0025(3) 0.0056(4)
C51 0.0253(17) 0.023(2) 0.0313(17) 0.0041(15) 0.0149(15) 0.0018(14)
C52 0.0256(16) 0.019(2) 0.0290(17) 0.0014(14) 0.0161(14) -0.0012(13)
C53 0.0197(15) 0.019(2) 0.0225(16) -0.0032(13) 0.0090(13) -0.0036(12)
C54 0.0230(15) 0.0140(19) 0.0261(16) 0.0011(13) 0.0118(13) 0.0010(12)
C55 0.0206(15) 0.021(2) 0.0242(16) -0.0036(14) 0.0090(13) -0.0039(13)
C56 0.0224(16) 0.029(2) 0.0254(17) 0.0008(14) 0.0098(14) -0.0007(14)
O51 0.0373(15) 0.0309(18) 0.0465(16) 0.0131(13) 0.0107(13) 0.0140(12)
O52 0.0445(15) 0.0121(15) 0.0524(16) -0.0025(12) 0.0184(13) -0.0009(11)
Cl53 0.0307(4) 0.0280(5) 0.0282(4) -0.0061(4) 0.0049(4) -0.0047(4)
Cl54 0.0370(5) 0.0170(5) 0.0336(4) 0.0042(3) 0.0116(4) 0.0065(3)
Cl55 0.0344(5) 0.0221(5) 0.0354(4) -0.0100(4) 0.0158(4) -0.0101(4)
Cl56 0.0263(4) 0.0540(7) 0.0285(4) 0.0001(4) 0.0007(4) -0.0016(4)
C61 0.0325(19) 0.027(2) 0.039(2) -0.0042(17) 0.0187(17) -0.0045(16)
C62 0.037(2) 0.016(2) 0.041(2) -0.0009(16) 0.0201(17) -0.0002(15)
C63 0.0278(18) 0.023(2) 0.0277(18) 0.0018(15) 0.0074(15) 0.0020(14)
C64 0.0347(19) 0.014(2) 0.0339(18) -0.0029(14) 0.0157(16) -0.0031(14)
C65 0.0321(18) 0.022(2) 0.0269(17) 0.0055(14) 0.0119(15) 0.0070(15)
C66 0.0302(19) 0.030(2) 0.0314(19) -0.0027(16) 0.0117(16) 0.0004(15)
O61 0.0468(17) 0.035(2) 0.0435(15) -0.0129(13) 0.0174(14) -0.0127(13)
O62 0.0495(17) 0.0187(17) 0.0519(16) -0.0008(13) 0.0178(14) 0.0016(12)
Cl63 0.0362(5) 0.0298(6) 0.0339(5) 0.0056(4) 0.0073(4) 0.0043(4)
Cl64 0.0425(5) 0.0202(5) 0.0391(5) -0.0043(4) 0.0148(4) -0.0056(4)
Cl65 0.0417(5) 0.0242(6) 0.0397(5) 0.0090(4) 0.0213(4) 0.0117(4)
Cl66 0.0308(5) 0.0553(8) 0.0324(5) 0.0004(5) 0.0081(4) 0.0023(4)
C71 0.0295(18) 0.024(2) 0.0327(18) 0.0037(15) 0.0213(15) 0.0026(15)
C72 0.0325(19) 0.020(2) 0.0311(18) 0.0003(15) 0.0153(16) -0.0007(15)
C73 0.0300(18) 0.021(2) 0.0285(17) 0.0004(15) 0.0123(15) -0.0014(14)
C74 0.0308(18) 0.018(2) 0.0223(16) -0.0002(13) 0.0092(14) -0.0011(13)
C75 0.0354(19) 0.021(2) 0.0278(17) -0.0035(14) 0.0184(15) -0.0049(15)
C76 0.0267(18) 0.033(3) 0.0275(18) -0.0012(15) 0.0121(15) -0.0022(15)
O71 0.0397(15) 0.0309(18) 0.0456(15) 0.0125(13) 0.0177(13) 0.0122(12)
O72 0.0501(16) 0.0164(16) 0.0499(16) -0.0013(12) 0.0234(14) -0.0031(12)
Cl73 0.0365(5) 0.0283(6) 0.0309(4) -0.0062(4) 0.0085(4) -0.0040(4)
Cl74 0.0402(5) 0.0197(5) 0.0335(4) 0.0035(4) 0.0150(4) 0.0054(4)
Cl75 0.0397(5) 0.0233(6) 0.0375(5) -0.0082(4) 0.0194(4) -0.0093(4)
Cl76 0.0315(5) 0.0516(7) 0.0282(4) 0.0003(4) 0.0082(4) -0.0018(4)

loop_
_atom_type_symbol
_atom_type_description
_atom_type_scat_dispersion_real
_atom_type_scat_dispersion_imag
_atom_type_scat_source
C C 0.0033 0.0016 'International Tables Vol C Tables 4.2.6.8 and 6.1.1.4'
O O 0.0106 0.0060 'International Tables Vol C Tables 4.2.6.8 and 6.1.1.4'
Cl Cl 0.1484 0.1585 'International Tables Vol C Tables 4.2.6.8 and 6.1.1.4'

loop_
_geom_angle_atom_site_label_1
_geom_angle_atom_site_label_2
_geom_angle_atom_site_label_3
_geom_angle
O11 C11 C16 123.7(3)
O11 C11 C12 118.9(3)
C16 C11 C12 117.4(3)
O12 C12 C13 123.8(3)
O12 C12 C11 118.7(3)
C13 C12 C11 117.5(3)
C14 C13 C12 120.5(3)
C14 C13 Cl13 122.2(3)
C12 C13 Cl13 117.3(2)
C13 C14 C15 122.2(3)
C13 C14 Cl14 121.1(2)
C15 C14 Cl14 116.6(2)
C16 C15 C14 121.6(3)
C16 C15 Cl15 120.0(2)
C14 C15 Cl15 118.4(2)
C15 C16 C11 120.8(3)
C15 C16 Cl16 123.2(3)
C11 C16 Cl16 116.0(2)
O21 C21 C26 123.7(3)
O21 C21 C22 118.8(3)
C26 C21 C22 117.6(3)
O22 C22 C23 123.4(3)
O22 C22 C21 119.2(3)
C23 C22 C21 117.4(3)
C24 C23 C22 120.1(3)
C24 C23 Cl23 122.7(3)
C22 C23 Cl23 117.2(2)
C23 C24 C25 122.5(3)
C23 C24 Cl24 120.5(2)
C25 C24 Cl24 117.0(2)
C26 C25 C24 121.7(3)
C26 C25 Cl25 120.1(2)
C24 C25 Cl25 118.2(2)
C25 C26 C21 120.6(3)
C25 C26 Cl26 123.0(3)
C21 C26 Cl26 116.4(2)
O31 C31 C36 123.1(3)
O31 C31 C32 119.1(4)
C36 C31 C32 117.7(3)
O32 C32 C33 124.1(3)
O32 C32 C31 118.6(3)
C33 C32 C31 117.2(3)
C34 C33 C32 121.1(3)
C34 C33 Cl33 123.0(3)
C32 C33 Cl33 115.9(2)
C33 C34 C35 122.0(3)
C33 C34 Cl34 120.1(2)
C35 C34 Cl34 117.9(2)
C36 C35 C34 122.1(3)
C36 C35 Cl35 120.8(2)
C34 C35 Cl35 117.0(2)
C35 C36 C31 119.8(3)
C35 C36 Cl36 122.5(3)
C31 C36 Cl36 117.8(2)
O41 C41 C46 123.4(3)
O41 C41 C42 119.2(3)
C46 C41 C42 117.4(3)
O42 C42 C43 123.6(3)
O42 C42 C41 118.8(4)
C43 C42 C41 117.6(3)
C44 C43 C42 120.0(3)
C44 C43 Cl43 122.2(3)
C42 C43 Cl43 117.8(2)
C43 C44 C45 122.1(3)
C43 C44 Cl44 121.0(2)
C45 C44 Cl44 116.9(2)
C46 C45 C44 122.1(3)
C46 C45 Cl45 120.1(2)
C44 C45 Cl45 117.8(2)
C45 C46 C41 120.6(3)
C45 C46 Cl46 123.4(3)
C41 C46 Cl46 116.1(3)
O51 C51 C56 123.2(3)
O51 C51 C52 118.8(4)
C56 C51 C52 118.1(3)
O52 C52 C53 123.6(3)
O52 C52 C51 119.4(3)
C53 C52 C51 117.1(3)
C54 C53 C52 120.9(3)
C54 C53 Cl53 122.8(3)
C52 C53 Cl53 116.3(3)
C53 C54 C55 121.9(3)
C53 C54 Cl54 120.1(2)
C55 C54 Cl54 118.0(3)
C56 C55 C54 122.2(3)
C56 C55 Cl55 121.0(3)
C54 C55 Cl55 116.8(3)
C55 C56 C51 119.8(3)
C55 C56 Cl56 122.3(3)
C51 C56 Cl56 117.9(3)
O61 C61 C66 124.4(4)
O61 C61 C62 118.0(4)
C66 C61 C62 117.6(3)
O62 C62 C63 123.7(3)
O62 C62 C61 119.4(3)
C63 C62 C61 116.9(3)
C64 C63 C62 121.0(3)
C64 C63 Cl63 122.8(3)
C62 C63 Cl63 116.2(3)
C63 C64 C65 121.8(3)
C63 C64 Cl64 120.0(3)
C65 C64 Cl64 118.2(3)
C66 C65 C64 122.0(4)
C66 C65 Cl65 121.1(3)
C64 C65 Cl65 116.8(3)
C65 C66 C61 120.6(3)
C65 C66 Cl66 122.0(3)
C61 C66 Cl66 117.4(3)
O71 C71 C76 123.6(3)
O71 C71 C72 118.6(4)
C76 C71 C72 117.8(3)
O72 C72 C73 124.3(3)
O72 C72 C71 118.6(3)
C73 C72 C71 117.2(3)
C74 C73 C72 120.8(3)
C74 C73 Cl73 123.1(3)
C72 C73 Cl73 116.0(3)
C73 C74 C75 121.9(3)
C73 C74 Cl74 120.2(3)
C75 C74 Cl74 117.9(3)
C76 C75 C74 122.7(3)
C76 C75 Cl75 120.0(3)
C74 C75 Cl75 117.3(3)
C75 C76 C71 119.5(3)
C75 C76 Cl76 123.0(3)
C71 C76 Cl76 117.5(3)

loop_
_geom_bond_atom_site_label_1
_geom_bond_atom_site_label_2
_geom_bond_distance
C11 O11 1.214(4)
C11 C16 1.468(5)
C11 C12 1.548(4)
C12 O12 1.210(4)
C12 C13 1.476(4)
C13 C14 1.344(4)
C13 Cl13 1.701(3)
C14 C15 1.477(4)
C14 Cl14 1.711(3)
C15 C16 1.353(4)
C15 Cl15 1.700(3)
C16 Cl16 1.708(3)
C21 O21 1.210(4)
C21 C26 1.468(5)
C21 C22 1.546(4)
C22 O22 1.209(4)
C22 C23 1.484(5)
C23 C24 1.343(5)
C23 Cl23 1.706(3)
C24 C25 1.477(4)
C24 Cl24 1.712(3)
C25 C26 1.353(4)
C25 Cl25 1.702(3)
C26 Cl26 1.706(3)
C31 O31 1.207(4)
C31 C36 1.487(5)
C31 C32 1.551(4)
C32 O32 1.210(4)
C32 C33 1.464(4)
C33 C34 1.350(4)
C33 Cl33 1.709(3)
C34 C35 1.478(4)
C34 Cl34 1.704(3)
C35 C36 1.355(5)
C35 Cl35 1.710(3)
C36 Cl36 1.698(3)
C41 O41 1.210(4)
C41 C46 1.476(5)
C41 C42 1.544(4)
C42 O42 1.201(4)
C42 C43 1.480(5)
C43 C44 1.353(5)
C43 Cl43 1.693(3)
C44 C45 1.479(4)
C44 Cl44 1.714(3)
C45 C46 1.343(5)
C45 Cl45 1.709(3)
C46 Cl46 1.707(3)
C51 O51 1.202(4)
C51 C56 1.485(5)
C51 C52 1.548(4)
C52 O52 1.199(4)
C52 C53 1.470(5)
C53 C54 1.356(5)
C53 Cl53 1.708(3)
C54 C55 1.479(4)
C54 Cl54 1.707(3)
C55 C56 1.353(5)
C55 Cl55 1.710(4)
C56 Cl56 1.688(3)
C61 O61 1.203(4)
C61 C66 1.472(6)
C61 C62 1.553(5)
C62 O62 1.201(4)
C62 C63 1.467(5)
C63 C64 1.354(5)
C63 Cl63 1.710(3)
C64 C65 1.473(4)
C64 Cl64 1.709(4)
C65 C66 1.345(5)
C65 Cl65 1.714(4)
C66 Cl66 1.703(4)
C71 O71 1.213(4)
C71 C76 1.481(5)
C71 C72 1.556(5)
C72 O72 1.198(4)
C72 C73 1.469(5)
C73 C74 1.350(5)
C73 Cl73 1.703(3)
C74 C75 1.472(4)
C74 Cl74 1.703(4)
C75 C76 1.357(5)
C75 Cl75 1.715(4)
C76 Cl76 1.699(3)
